data_7005097
loop_
_publ_author_name
'Landry, Victoria K.'
'Pang, Keliang'
'Quan, Stephanie M.'
'Parkin, Gerard'

_publ_section_title
;
 Tetrahedral nickel nitrosyl complexes with tripodal [N3] and [Se3]
 donor ancillary ligands: structural and computational evidence that a
 linear nitrosyl is a trivalent ligand.
;
_journal_issue 8
_journal_name_full 'Dalton transactions (Cambridge, England : 2003)'
_journal_page_first 820
_journal_page_last 824
_journal_paper_doi 10.1039/b616674a
_journal_year 2007
_chemical_formula_sum 'C15 H22 B N7 Ni O'
_chemical_formula_weight 385.92
_chemical_name_systematic
;
?
;
_space_group_IT_number 26
_symmetry_cell_setting orthorhombic
_symmetry_space_group_name_Hall 'P 2c -2'
_symmetry_space_group_name_H-M 'P m c 21'
_atom_sites_solution_hydrogens geom
_atom_sites_solution_primary direct
_atom_sites_solution_secondary difmap
_audit_creation_method SHELXL-97
_cell_angle_alpha 90.00
_cell_angle_beta 90.00
_cell_angle_gamma 90.00
_cell_formula_units_Z 4
_cell_length_a 13.1151(8)
_cell_length_b 8.0075(5)
_cell_length_c 17.4989(11)
_cell_measurement_reflns_used 3977
_cell_measurement_temperature 243(2)
_cell_measurement_theta_max 25.69
_cell_measurement_theta_min 2.54
_cell_volume 1837.7(2)
_computing_cell_refinement 'Bruker SMART'
_computing_data_collection 'Bruker SMART'
_computing_data_reduction 'Bruker SAINT'
_computing_molecular_graphics 'Bruker SHELXTL'
_computing_publication_material 'Bruker SHELXTL'
_computing_structure_refinement 'SHELXL-97 (Sheldrick, 1997)'
_computing_structure_solution 'SHELXS-97 (Sheldrick, 1990)'
_diffrn_ambient_temperature 243(2)
_diffrn_measured_fraction_theta_full 0.968
_diffrn_measured_fraction_theta_max 0.968
_diffrn_measurement_device_type 'CCD area detector'
_diffrn_measurement_method 'phi and omega scans'
_diffrn_radiation_monochromator graphite
_diffrn_radiation_source 'fine-focus sealed tube'
_diffrn_radiation_type MoK\a
_diffrn_radiation_wavelength 0.71073
_diffrn_reflns_av_R_equivalents 0.0422
_diffrn_reflns_av_sigmaI/netI 0.0506
_diffrn_reflns_limit_h_max 17
_diffrn_reflns_limit_h_min -11
_diffrn_reflns_limit_k_max 10
_diffrn_reflns_limit_k_min -10
_diffrn_reflns_limit_l_max 15
_diffrn_reflns_limit_l_min -23
_diffrn_reflns_number 12505
_diffrn_reflns_theta_full 28.30
_diffrn_reflns_theta_max 28.30
_diffrn_reflns_theta_min 1.55
_exptl_absorpt_coefficient_mu 1.074
_exptl_absorpt_correction_T_max 0.9002
_exptl_absorpt_correction_T_min 0.9002
_exptl_absorpt_correction_type empirical
_exptl_absorpt_process_details SADABS
_exptl_crystal_colour Blue
_exptl_crystal_density_diffrn 1.395
_exptl_crystal_density_method 'not measured'
_exptl_crystal_description Block
_exptl_crystal_F_000 808
_exptl_crystal_size_max 0.10
_exptl_crystal_size_mid 0.10
_exptl_crystal_size_min 0.10
_refine_diff_density_max 0.309
_refine_diff_density_min -0.331
_refine_diff_density_rms 0.065
_refine_ls_abs_structure_details 'Flack H D (1983), Acta Cryst. A39, 876-881'
_refine_ls_abs_structure_Flack 0.48(2)
_refine_ls_extinction_method none
_refine_ls_goodness_of_fit_ref 1.005
_refine_ls_hydrogen_treatment mixed
_refine_ls_matrix_type full
_refine_ls_number_parameters 266
_refine_ls_number_reflns 3957
_refine_ls_number_restraints 1
_refine_ls_restrained_S_all 1.005
_refine_ls_R_factor_all 0.0703
_refine_ls_R_factor_gt 0.0371
_refine_ls_shift/su_max 0.000
_refine_ls_shift/su_mean 0.000
_refine_ls_structure_factor_coef Fsqd
_refine_ls_weighting_details 'calc w=1/[\s^2^(Fo^2^)+(0.0413P)^2^+1.2391P] where P=(Fo^2^+2Fc^2^)/3'
_refine_ls_weighting_scheme calc
_refine_ls_wR_factor_gt 0.0821
_refine_ls_wR_factor_ref 0.0959
_reflns_number_gt 2946
_reflns_number_total 3957
_reflns_threshold_expression >2sigma(I)
_cod_data_source_file b616674a.txt
_cod_data_source_block tpnis10
_cod_depositor_comments
;
The following automatic conversions were performed:
'_symmetry_cell_setting' value 'Orthorhombic' changed to 'orthorhombic'
according to '/home/saulius/struct/CIF-dictionaries/cif_core.dic'
dictionary named 'cif_core.dic' version 2.4.1 from
2010-06-29.

'_exptl_absorpt_correction_type' value 'EMPIRICAL' changed to
'empirical' according to
'/home/saulius/struct/CIF-dictionaries/cif_core.dic' dictionary named
'cif_core.dic' version 2.4.1 from 2010-06-29.

Automatic conversion script
Id: cif_fix_enum 1527 2010-12-29 10:47:43Z saulius 
;
_cod_original_sg_symbol_H-M Pmc2(1)
_cod_database_code 7005097

loop_
_symmetry_equiv_pos_as_xyz
'x, y, z'
'-x, -y, z+1/2'
'x, -y, z+1/2'
'-x, y, z'

loop_
_atom_site_label
_atom_site_type_symbol
_atom_site_fract_x
_atom_site_fract_y
_atom_site_fract_z
_atom_site_U_iso_or_equiv
_atom_site_adp_type
_atom_site_occupancy
_atom_site_symmetry_multiplicity
_atom_site_calc_flag
_atom_site_refinement_flags
_atom_site_disorder_assembly
_atom_site_disorder_group
Ni1 Ni 0.5000 0.34336(9) 0.18993(3) 0.0286(2) Uani 1 2 d S . .
Ni2 Ni 0.0000 0.85349(9) 0.21710(4) 0.0298(2) Uani 1 2 d S . .
N1 N 0.5000 0.2740(7) 0.1030(3) 0.0378(12) Uani 1 2 d S . .
N2 N 0.0000 0.8967(7) 0.3074(3) 0.0431(14) Uani 1 2 d S . .
O1 O 0.5000 0.2202(8) 0.0409(3) 0.0795(19) Uani 1 2 d S . .
O2 O 0.0000 0.9159(10) 0.3730(4) 0.110(3) Uani 1 2 d S . .
B1 B 0.5000 0.4603(9) 0.3563(4) 0.0330(16) Uani 1 2 d S . .
H1 H 0.5000 0.501(6) 0.411(3) 0.013(13) Uiso 1 2 d S . .
B2 B 0.0000 0.7493(9) 0.0485(5) 0.0311(18) Uani 1 2 d S . .
H2 H 0.0000 0.710(6) -0.015(3) 0.015(14) Uiso 1 2 d S . .
N11 N 0.5000 0.1947(6) 0.2821(3) 0.0328(12) Uani 1 2 d S . .
N12 N 0.5000 0.2682(7) 0.3516(3) 0.0333(13) Uani 1 2 d S . .
N21 N 0.3941(2) 0.4856(4) 0.23748(18) 0.0291(7) Uani 1 1 d . . .
N22 N 0.4036(2) 0.5239(4) 0.31359(18) 0.0294(7) Uani 1 1 d . . .
N31 N 0.0000 0.6168(5) 0.1797(3) 0.0316(10) Uani 1 2 d S . .
N32 N 0.0000 0.5922(6) 0.1028(3) 0.0291(11) Uani 1 2 d S . .
N41 N 0.1069(2) 0.9158(4) 0.1405(2) 0.0317(7) Uani 1 1 d . . .
N42 N 0.0958(2) 0.8536(4) 0.06812(19) 0.0337(7) Uani 1 1 d . . .
C14 C 0.5000 -0.0920(8) 0.2294(5) 0.052(2) Uani 1 2 d S . .
H14A H 0.5000 -0.0320 0.1812 0.078 Uiso 1 2 calc SR . .
H14B H 0.4396 -0.1616 0.2325 0.078 Uiso 0.50 1 calc PR . .
H14C H 0.5604 -0.1616 0.2325 0.078 Uiso 0.50 1 calc PR . .
C11 C 0.5000 0.0279(8) 0.2929(4) 0.0404(17) Uani 1 2 d S . .
C12 C 0.5000 0.0003(8) 0.3721(4) 0.0463(17) Uani 1 2 d S . .
H12A H 0.5000 -0.1043 0.3964 0.056 Uiso 1 2 calc SR . .
C13 C 0.5000 0.1488(8) 0.4067(4) 0.0394(16) Uani 1 2 d S . .
C15 C 0.5000 0.1947(10) 0.4908(4) 0.055(2) Uani 1 2 d S . .
H15A H 0.5000 0.0937 0.5214 0.083 Uiso 1 2 calc SR . .
H15B H 0.4396 0.2599 0.5024 0.083 Uiso 0.50 1 calc PR . .
H15C H 0.5604 0.2599 0.5024 0.083 Uiso 0.50 1 calc PR . .
C24 C 0.2716(3) 0.5330(6) 0.1328(3) 0.0465(12) Uani 1 1 d . . .
H24A H 0.3231 0.4724 0.1044 0.070 Uiso 1 1 calc R . .
H24B H 0.2624 0.6428 0.1105 0.070 Uiso 1 1 calc R . .
H24C H 0.2076 0.4722 0.1308 0.070 Uiso 1 1 calc R . .
C21 C 0.3047(3) 0.5507(4) 0.2140(3) 0.0326(9) Uani 1 1 d . . .
C22 C 0.2570(3) 0.6269(5) 0.2756(3) 0.0408(11) Uani 1 1 d . . .
H22A H 0.1936 0.6814 0.2750 0.049 Uiso 1 1 calc R . .
C23 C 0.3197(3) 0.6076(5) 0.3373(3) 0.0343(9) Uani 1 1 d . . .
C25 C 0.3043(4) 0.6618(7) 0.4185(3) 0.0549(13) Uani 1 1 d . . .
H25A H 0.3631 0.6296 0.4488 0.082 Uiso 1 1 calc R . .
H25B H 0.2437 0.6087 0.4390 0.082 Uiso 1 1 calc R . .
H25C H 0.2962 0.7821 0.4203 0.082 Uiso 1 1 calc R . .
C34 C 0.0000 0.4461(9) 0.2970(4) 0.0495(18) Uani 1 2 d S . .
H34A H 0.0000 0.5554 0.3209 0.074 Uiso 1 2 calc SR . .
H34B H 0.0604 0.3851 0.3127 0.074 Uiso 0.50 1 calc PR . .
H34C H -0.0604 0.3851 0.3127 0.074 Uiso 0.50 1 calc PR . .
C31 C 0.0000 0.4657(7) 0.2115(4) 0.0392(15) Uani 1 2 d S . .
C32 C 0.0000 0.3446(8) 0.1560(4) 0.0422(18) Uani 1 2 d S . .
H32A H 0.0000 0.2285 0.1638 0.051 Uiso 1 2 calc SR . .
C33 C 0.0000 0.4260(8) 0.0864(4) 0.0351(14) Uani 1 2 d S . .
C35 C 0.0000 0.3570(9) 0.0092(4) 0.0545(19) Uani 1 2 d S . .
H35A H 0.0000 0.4475 -0.0277 0.082 Uiso 1 2 calc SR . .
H35B H -0.0604 0.2889 0.0020 0.082 Uiso 0.50 1 calc PR . .
H35C H 0.0604 0.2889 0.0020 0.082 Uiso 0.50 1 calc PR . .
C44 C 0.2283(3) 1.0853(6) 0.2154(3) 0.0511(13) Uani 1 1 d . . .
H44A H 0.1786 1.0655 0.2554 0.077 Uiso 1 1 calc R . .
H44B H 0.2344 1.2044 0.2064 0.077 Uiso 1 1 calc R . .
H44C H 0.2939 1.0408 0.2309 0.077 Uiso 1 1 calc R . .
C41 C 0.1941(3) 1.0004(5) 0.1432(3) 0.0383(10) Uani 1 1 d . . .
C42 C 0.2395(3) 0.9938(6) 0.0722(3) 0.0471(11) Uani 1 1 d . . .
H42A H 0.3013 1.0447 0.0581 0.057 Uiso 1 1 calc R . .
C43 C 0.1778(3) 0.8992(5) 0.0257(3) 0.0394(10) Uani 1 1 d . . .
C45 C 0.1922(4) 0.8449(7) -0.0555(3) 0.0574(13) Uani 1 1 d . . .
H45C H 0.1341 0.7787 -0.0715 0.086 Uiso 1 1 calc R . .
H45D H 0.2538 0.7783 -0.0595 0.086 Uiso 1 1 calc R . .
H45A H 0.1982 0.9425 -0.0880 0.086 Uiso 1 1 calc R . .

loop_
_atom_site_aniso_label
_atom_site_aniso_U_11
_atom_site_aniso_U_22
_atom_site_aniso_U_33
_atom_site_aniso_U_23
_atom_site_aniso_U_13
_atom_site_aniso_U_12
Ni1 0.0278(4) 0.0260(4) 0.0321(5) -0.0011(4) 0.000 0.000
Ni2 0.0262(4) 0.0273(4) 0.0359(5) 0.0002(4) 0.000 0.000
N1 0.036(3) 0.033(3) 0.044(4) -0.003(3) 0.000 0.000
N2 0.052(3) 0.037(3) 0.040(4) 0.004(3) 0.000 0.000
O1 0.102(5) 0.088(5) 0.048(4) -0.024(3) 0.000 0.000
O2 0.171(8) 0.118(6) 0.042(4) -0.018(4) 0.000 0.000
B1 0.029(3) 0.036(4) 0.034(4) -0.012(3) 0.000 0.000
B2 0.027(4) 0.030(4) 0.036(5) 0.009(4) 0.000 0.000
N11 0.032(2) 0.023(3) 0.044(3) 0.004(2) 0.000 0.000
N12 0.034(3) 0.036(3) 0.030(3) 0.006(3) 0.000 0.000
N21 0.0261(16) 0.0254(16) 0.036(2) 0.0031(14) -0.0013(13) 0.0028(13)
N22 0.0260(16) 0.0271(17) 0.035(2) -0.0012(14) -0.0002(13) 0.0000(13)
N31 0.032(2) 0.027(2) 0.036(3) 0.003(2) 0.000 0.000
N32 0.029(3) 0.025(3) 0.033(3) 0.002(2) 0.000 0.000
N41 0.0266(17) 0.0287(17) 0.040(2) 0.0004(16) 0.0011(15) -0.0043(14)
N42 0.0274(16) 0.0350(18) 0.0387(19) 0.0042(17) 0.0026(13) -0.0010(15)
C14 0.069(5) 0.021(3) 0.066(6) -0.006(4) 0.000 0.000
C11 0.027(3) 0.027(3) 0.068(5) 0.008(4) 0.000 0.000
C12 0.048(4) 0.031(4) 0.060(5) 0.022(3) 0.000 0.000
C13 0.033(3) 0.039(4) 0.046(4) 0.015(3) 0.000 0.000
C15 0.062(5) 0.062(5) 0.042(4) 0.016(4) 0.000 0.000
C24 0.037(2) 0.045(3) 0.057(3) 0.003(2) -0.010(2) 0.007(2)
C21 0.0264(18) 0.0254(19) 0.046(2) 0.003(2) -0.0031(19) -0.0006(15)
C22 0.0241(19) 0.036(2) 0.062(3) -0.002(2) 0.0042(19) 0.0082(18)
C23 0.0257(19) 0.030(2) 0.047(3) -0.0028(18) 0.0091(17) 0.0006(16)
C25 0.041(3) 0.066(4) 0.057(3) -0.018(3) 0.015(2) 0.007(3)
C34 0.051(4) 0.042(4) 0.056(5) 0.015(4) 0.000 0.000
C31 0.035(3) 0.031(3) 0.051(4) 0.008(3) 0.000 0.000
C32 0.028(3) 0.027(3) 0.072(5) 0.003(3) 0.000 0.000
C33 0.029(3) 0.026(3) 0.050(4) -0.007(3) 0.000 0.000
C35 0.059(4) 0.045(4) 0.060(5) -0.018(4) 0.000 0.000
C44 0.041(3) 0.042(2) 0.070(4) -0.002(3) -0.014(3) -0.008(2)
C41 0.030(2) 0.028(2) 0.057(3) 0.006(2) 0.000(2) 0.0010(18)
C42 0.030(2) 0.044(3) 0.067(3) 0.011(2) 0.003(2) -0.007(2)
C43 0.033(2) 0.038(2) 0.047(3) 0.015(2) 0.0066(19) 0.0030(19)
C45 0.051(3) 0.071(4) 0.051(3) 0.003(3) 0.015(2) -0.005(3)

loop_
_atom_type_symbol
_atom_type_description
_atom_type_scat_dispersion_real
_atom_type_scat_dispersion_imag
_atom_type_scat_source
C C 0.0033 0.0016 'International Tables Vol C Tables 4.2.6.8 and 6.1.1.4'
H H 0.0000 0.0000 'International Tables Vol C Tables 4.2.6.8 and 6.1.1.4'
B B 0.0013 0.0007 'International Tables Vol C Tables 4.2.6.8 and 6.1.1.4'
N N 0.0061 0.0033 'International Tables Vol C Tables 4.2.6.8 and 6.1.1.4'
O O 0.0106 0.0060 'International Tables Vol C Tables 4.2.6.8 and 6.1.1.4'
Ni Ni 0.3393 1.1124 'International Tables Vol C Tables 4.2.6.8 and 6.1.1.4'

loop_
_geom_angle_atom_site_label_1
_geom_angle_atom_site_label_2
_geom_angle_atom_site_label_3
_geom_angle
_geom_angle_site_symmetry_1
_geom_angle_site_symmetry_3
_geom_angle_publ_flag
N1 Ni1 N21 126.32(14) . 4_655 ?
N1 Ni1 N21 126.32(14) . . ?
N21 Ni1 N21 89.11(18) 4_655 . ?
N1 Ni1 N11 123.5(2) . . ?
N21 Ni1 N11 90.21(14) 4_655 . ?
N21 Ni1 N11 90.21(14) . . ?
N2 Ni2 N41 126.88(14) . 4 ?
N2 Ni2 N41 126.88(14) . . ?
N41 Ni2 N41 88.90(19) 4 . ?
N2 Ni2 N31 121.4(3) . . ?
N41 Ni2 N31 90.99(14) 4 . ?
N41 Ni2 N31 90.99(14) . . ?
O1 N1 Ni1 178.5(6) . . ?
O2 N2 Ni2 175.3(7) . . ?
N12 B1 N22 107.5(3) . . ?
N12 B1 N22 107.5(3) . 4_655 ?
N22 B1 N22 108.8(5) . 4_655 ?
N42 B2 N42 108.6(5) . 4 ?
N42 B2 N32 107.3(4) . . ?
N42 B2 N32 107.3(4) 4 . ?
C11 N11 N12 107.7(5) . . ?
C11 N11 Ni1 134.5(5) . . ?
N12 N11 Ni1 117.8(4) . . ?
N11 N12 C13 109.5(6) . . ?
N11 N12 B1 118.9(5) . . ?
C13 N12 B1 131.6(6) . . ?
C21 N21 N22 106.8(3) . . ?
C21 N21 Ni1 134.8(3) . . ?
N22 N21 Ni1 118.2(2) . . ?
C23 N22 N21 109.5(3) . . ?
C23 N22 B1 132.5(4) . . ?
N21 N22 B1 117.9(3) . . ?
C31 N31 N32 106.4(5) . . ?
C31 N31 Ni2 136.2(5) . . ?
N32 N31 Ni2 117.4(4) . . ?
N31 N32 C33 110.4(5) . . ?
N31 N32 B2 118.7(5) . . ?
C33 N32 B2 130.8(6) . . ?
C41 N41 N42 108.0(3) . . ?
C41 N41 Ni2 134.9(3) . . ?
N42 N41 Ni2 117.0(2) . . ?
C43 N42 N41 108.9(3) . . ?
C43 N42 B2 131.9(4) . . ?
N41 N42 B2 119.2(4) . . ?
N11 C11 C12 107.1(6) . . ?
N11 C11 C14 122.7(7) . . ?
C12 C11 C14 130.1(6) . . ?
C13 C12 C11 108.0(6) . . ?
C12 C13 N12 107.7(6) . . ?
C12 C13 C15 131.1(6) . . ?
N12 C13 C15 121.2(6) . . ?
N21 C21 C22 108.9(4) . . ?
N21 C21 C24 120.5(4) . . ?
C22 C21 C24 130.6(4) . . ?
C23 C22 C21 107.1(3) . . ?
N22 C23 C22 107.6(4) . . ?
N22 C23 C25 122.9(4) . . ?
C22 C23 C25 129.4(4) . . ?
N31 C31 C32 110.2(6) . . ?
N31 C31 C34 120.7(6) . . ?
C32 C31 C34 129.1(6) . . ?
C31 C32 C33 106.9(6) . . ?
N32 C33 C32 106.0(6) . . ?
N32 C33 C35 124.4(6) . . ?
C32 C33 C35 129.6(6) . . ?
N41 C41 C42 108.6(4) . . ?
N41 C41 C44 121.1(4) . . ?
C42 C41 C44 130.3(4) . . ?
C43 C42 C41 107.5(4) . . ?
N42 C43 C42 107.0(4) . . ?
N42 C43 C45 122.7(4) . . ?
C42 C43 C45 130.3(4) . . ?

loop_
_geom_bond_atom_site_label_1
_geom_bond_atom_site_label_2
_geom_bond_distance
_geom_bond_site_symmetry_2
_geom_bond_publ_flag
Ni1 N1 1.619(6) . ?
Ni1 N21 1.980(3) 4_655 ?
Ni1 N21 1.980(3) . ?
Ni1 N11 2.004(5) . ?
Ni2 N2 1.617(6) . ?
Ni2 N41 2.003(3) 4 ?
Ni2 N41 2.003(3) . ?
Ni2 N31 2.006(4) . ?
N1 O1 1.170(7) . ?
N2 O2 1.158(7) . ?
B1 N12 1.541(9) . ?
B1 N22 1.555(5) . ?
B1 N22 1.555(5) 4_655 ?
B2 N42 1.547(6) . ?
B2 N42 1.547(6) 4 ?
B2 N32 1.576(9) . ?
N11 C11 1.349(7) . ?
N11 N12 1.351(7) . ?
N12 C13 1.359(8) . ?
N21 C21 1.348(5) . ?
N21 N22 1.372(4) . ?
N22 C23 1.353(5) . ?
N31 C31 1.331(7) . ?
N31 N32 1.360(7) . ?
N32 C33 1.362(7) . ?
N41 C41 1.330(5) . ?
N41 N42 1.370(5) . ?
N42 C43 1.356(5) . ?
C14 C11 1.469(10) . ?
C11 C12 1.403(9) . ?
C12 C13 1.335(10) . ?
C13 C15 1.517(10) . ?
C24 C21 1.491(6) . ?
C21 C22 1.388(6) . ?
C22 C23 1.366(6) . ?
C23 C25 1.500(6) . ?
C34 C31 1.505(9) . ?
C31 C32 1.373(9) . ?
C32 C33 1.381(9) . ?
C33 C35 1.460(9) . ?
C44 C41 1.502(6) . ?
C41 C42 1.379(6) . ?
C42 C43 1.374(6) . ?
C43 C45 1.498(6) . ?
